data_9001133
loop_
_publ_author_name
'Armbruster, T.'
'Oberhansli, R.'

_publ_section_title
;Crystal chemistry of double-ring silicates: Structural, chemical, and optical
 variation in osumilites Sample: Oregon
;
_journal_name_full 'American Mineralogist'
_journal_page_first 585
_journal_page_last 594
_journal_volume 73
_journal_year 1988
_chemical_formula_sum 'Al4.5 Fe1.2 K0.69 Mg0.98 O30 Si10.32'
_chemical_name_mineral Osumilite
_space_group_IT_number 192
_symmetry_space_group_name_Hall '-P 6 2c'
_symmetry_space_group_name_H-M 'P 6/m c c'
_cell_angle_alpha 90
_cell_angle_beta 90
_cell_angle_gamma 120
_cell_length_a 10.137
_cell_length_b 10.137
_cell_length_c 14.308
_cell_formula_units_Z 2
_cell_volume 1273.293
_exptl_crystal_density_diffrn 2.632
_cod_original_formula_sum 'K.69 Fe1.2 Mg.98 Si10.32 Al4.5 O30'
_cod_database_code 9001133
_cod_depositor_comments
;
 Adding the _atom_site_type_symbol data item.

 Antanas Vaitkus,
 2017-01-24
;

loop_
_symmetry_equiv_pos_as_xyz
x,y,z
-x,-x+y,1/2+z
x,x-y,1/2-z
-x+y,-x,-z
x-y,x,z
-y,-x,1/2+z
y,x,1/2-z
y,-x+y,-z
-y,x-y,z
x-y,-y,1/2+z
-x+y,y,1/2-z
x,y,-z
-x,-y,z
x,x-y,1/2+z
-x,-x+y,1/2-z
x-y,x,-z
-x+y,-x,z
y,x,1/2+z
-y,-x,1/2-z
-y,x-y,-z
y,-x+y,z
-x+y,y,1/2+z
x-y,-y,1/2-z
-x,-y,-z

loop_
_atom_site_aniso_label
_atom_site_aniso_U_11
_atom_site_aniso_U_22
_atom_site_aniso_U_33
_atom_site_aniso_U_12
_atom_site_aniso_U_13
_atom_site_aniso_U_23
KC 0.03000 0.03000 0.03200 0.01500 0.00000 0.00000
FeA 0.00730 0.00730 0.01000 0.00365 0.00000 0.00000
MgA 0.00730 0.00730 0.01000 0.00365 0.00000 0.00000
Si1 0.00990 0.01180 0.00770 0.00620 0.00120 0.00110
Al1 0.00990 0.01180 0.00770 0.00620 0.00120 0.00110
Fe2 0.01390 0.01390 0.07900 0.01070 0.00000 0.00000
Al2 0.01390 0.01390 0.07900 0.01070 0.00000 0.00000
O1 0.02600 0.02300 0.00810 0.01200 0.00000 0.00000
O2 0.02600 0.03400 0.02360 0.02320 -0.00040 -0.00180
O3 0.01600 0.01840 0.01220 0.01050 -0.00200 -0.00410

loop_
_atom_site_label
_atom_site_type_symbol
_atom_site_fract_x
_atom_site_fract_y
_atom_site_fract_z
_atom_site_occupancy
KC K 0.00000 0.00000 0.25000 0.69000
FeA Fe 0.33333 0.66667 0.25000 0.51000
MgA Mg 0.33333 0.66667 0.25000 0.49000
Si1 Si 0.24775 0.35119 0.39208 0.86000
Al1 Al 0.24775 0.35119 0.39208 0.14000
Fe2 Fe 0.50000 0.50000 0.25000 0.06000
Al2 Al 0.50000 0.50000 0.25000 0.94000
O1 O 0.12040 0.40610 0.00000 1.00000
O2 O 0.21590 0.28510 0.13130 1.00000
O3 O 0.13750 0.49090 0.17918 1.00000

_database_code_amcsd 0001156
